data_2216398
loop_
_publ_author_name
'Rui, Yu-lan'
'Lu, Mai-xi'

_publ_section_title
;
 Poly[(2,2'-bipyridyl)-\m~3~-cyanido-di-\m~2~-cyanido-dicopper(I,II)]
;
_journal_coden_ASTM ACSEBH
_journal_coeditor_code CV2355
_journal_issue 12
_journal_name_full
;
 Acta Crystallographica, Section E: Structure Reports Online
;
_journal_page_first m3134
_journal_page_last m3134
_journal_paper_doi 10.1107/S1600536807060771
_journal_volume 63
_journal_year 2007
_chemical_formula_iupac '[Cu2 (C N)3 (C10 H8 N2)]'
_chemical_formula_moiety 'C13 H8 Cu2 N5'
_chemical_formula_sum 'C13 H8 Cu2 N5'
_chemical_formula_weight 361.32
_chemical_name_systematic
;
Poly[(2,2'-bipyridyl)-\m~3~-cyano-di-\m~2~-cyano-dicopper(I,II)]
;
_space_group_IT_number 14
_symmetry_cell_setting monoclinic
_symmetry_space_group_name_Hall '-P 2yn'
_symmetry_space_group_name_H-M 'P 1 21/n 1'
_atom_sites_solution_hydrogens geom
_atom_sites_solution_primary direct
_atom_sites_solution_secondary difmap
_cell_angle_alpha 90.00
_cell_angle_beta 90.27(3)
_cell_angle_gamma 90.00
_cell_formula_units_Z 4
_cell_length_a 8.3009(17)
_cell_length_b 13.972(3)
_cell_length_c 10.814(2)
_cell_measurement_reflns_used 10053
_cell_measurement_temperature 293(2)
_cell_measurement_theta_max 27.49
_cell_measurement_theta_min 3.085
_cell_volume 1254.2(4)
_computing_cell_refinement 'SAINT (Bruker, 1998)'
_computing_data_collection 'SMART (Bruker, 1998)'
_computing_data_reduction 'SAINT (Bruker, 1998)'
_computing_molecular_graphics 'SHELXTL (Bruker, 1998)'
_computing_publication_material 'SHELXTL (Bruker, 1998)'
_computing_structure_refinement 'SHELXL97 (Sheldrick, 1997)'
_computing_structure_solution 'SHELXS97 (Sheldrick, 1997)'
_diffrn_ambient_temperature 293(2)
_diffrn_measured_fraction_theta_full 0.998
_diffrn_measured_fraction_theta_max 0.998
_diffrn_measurement_device_type 'Bruker SMART CCD area-detector'
_diffrn_measurement_method '\f and \w scan'
_diffrn_radiation_monochromator graphite
_diffrn_radiation_source 'fine-focus sealed tube'
_diffrn_radiation_type MoK\a
_diffrn_radiation_wavelength 0.71073
_diffrn_reflns_av_R_equivalents 0.0439
_diffrn_reflns_av_sigmaI/netI 0.0349
_diffrn_reflns_limit_h_max 10
_diffrn_reflns_limit_h_min -10
_diffrn_reflns_limit_k_max 18
_diffrn_reflns_limit_k_min -17
_diffrn_reflns_limit_l_max 14
_diffrn_reflns_limit_l_min -13
_diffrn_reflns_number 12108
_diffrn_reflns_theta_full 27.48
_diffrn_reflns_theta_max 27.48
_diffrn_reflns_theta_min 3.09
_diffrn_standards_number 0
_exptl_absorpt_coefficient_mu 3.385
_exptl_absorpt_correction_T_max 1.0000
_exptl_absorpt_correction_T_min 0.9483
_exptl_absorpt_correction_type multi-scan
_exptl_absorpt_process_details '(SADABS; Bruker, 1998)'
_exptl_crystal_colour Black
_exptl_crystal_density_diffrn 1.914
_exptl_crystal_density_method 'not measured'
_exptl_crystal_description Block
_exptl_crystal_F_000 716
_exptl_crystal_size_max 0.10
_exptl_crystal_size_mid 0.08
_exptl_crystal_size_min 0.08
_refine_diff_density_max 0.500
_refine_diff_density_min -0.601
_refine_ls_extinction_method none
_refine_ls_goodness_of_fit_ref 1.086
_refine_ls_hydrogen_treatment constr
_refine_ls_matrix_type full
_refine_ls_number_parameters 181
_refine_ls_number_reflns 2869
_refine_ls_number_restraints 0
_refine_ls_restrained_S_all 1.086
_refine_ls_R_factor_all 0.0393
_refine_ls_R_factor_gt 0.0313
_refine_ls_shift/su_max 0.001
_refine_ls_shift/su_mean <0.001
_refine_ls_structure_factor_coef Fsqd
_refine_ls_weighting_details 'calc w=1/[\s^2^(Fo^2^)+(0.0283P)^2^+1.8789P] where P=(Fo^2^+2Fc^2^)/3'
_refine_ls_weighting_scheme calc
_refine_ls_wR_factor_gt 0.0777
_refine_ls_wR_factor_ref 0.0808
_reflns_number_gt 2458
_reflns_number_total 2869
_reflns_threshold_expression I>2\s(I)
_cod_data_source_file cv2355.cif
_cod_data_source_block I
_cod_depositor_comments
;
The following automatic conversions were performed:
'_symmetry_cell_setting' value 'Monoclinic' changed to 'monoclinic'
according to '/home/saulius/struct/CIF-dictionaries/cif_core.dic'
dictionary named 'cif_core.dic' version 2.4.1 from
2010-06-29.

'_geom_bond_publ_flag' value 'No' changed to 'no' according
to '/home/saulius/struct/CIF-dictionaries/cif_core.dic' dictionary named
'cif_core.dic' version 2.4.1 from 2010-06-29 (37
times).

'_geom_angle_publ_flag' value 'No' changed to 'no' according to
'/home/saulius/struct/CIF-dictionaries/cif_core.dic' dictionary named
'cif_core.dic' version 2.4.1 from 2010-06-29 (64 times).

Automatic conversion script
Id: cif_fix_enum 1527 2010-12-29 10:47:43Z saulius 

The following automatic conversions were performed:

'_symmetry_cell_setting' value 'Monoclinic' changed to 'monoclinic'
according to /home/saulius/struct/CIF-dictionaries/cif_core.dic
dictionary named 'cif_core.dic' version 2.4.1 from
2010-06-29.

'_geom_bond_publ_flag' value 'No' changed to 'no'
according to /home/saulius/struct/CIF-dictionaries/cif_core.dic
dictionary named 'cif_core.dic' version 2.4.1 from 2010-06-29 (37
times).

'_geom_angle_publ_flag' value 'No' changed to 'no' according
to /home/saulius/struct/CIF-dictionaries/cif_core.dic dictionary
named 'cif_core.dic' version 2.4.1 from 2010-06-29 (64 times).

Automatic conversion script
Id: cif_fix_values 1715 2011-07-08 13:25:40Z adriana 
;
_cod_original_sg_symbol_H-M 'P 21/n'
_cod_database_code 2216398
_cod_database_fobs_code 2216398

loop_
_symmetry_equiv_pos_as_xyz
'x, y, z'
'-x+1/2, y+1/2, -z+1/2'
'-x, -y, -z'
'x-1/2, -y-1/2, z-1/2'

loop_
_atom_site_type_symbol
_atom_site_label
_atom_site_fract_x
_atom_site_fract_y
_atom_site_fract_z
_atom_site_U_iso_or_equiv
_atom_site_adp_type
_atom_site_calc_flag
_atom_site_refinement_flags
_atom_site_occupancy
Cu Cu1 0.07091(5) 0.42052(3) 0.51708(3) 0.02646(11) Uani d . 1
Cu Cu2 0.44880(5) 0.61074(3) 0.75886(3) 0.02377(11) Uani d . 1
N N1 0.3200(3) 0.57131(19) 0.9116(2) 0.0273(6) Uani d . 1
N N2 0.4729(3) 0.46640(18) 0.7511(2) 0.0272(6) Uani d . 1
N N3 0.2456(4) 0.59756(19) 0.6310(3) 0.0322(6) Uani d . 1
C C12 0.2496(4) 0.3838(2) 0.4065(3) 0.0282(7) Uani d . 1
C C13 0.0437(4) 0.3177(2) 0.6380(3) 0.0293(7) Uani d . 1
C C1 0.2443(4) 0.6312(3) 0.9891(3) 0.0356(8) Uani d . 1
H H1A 0.2484 0.6967 0.9738 0.043 Uiso calc R 1
C C2 0.1606(4) 0.5987(3) 1.0907(3) 0.0402(9) Uani d . 1
H H2A 0.1075 0.6415 1.1423 0.048 Uiso calc R 1
C C3 0.1570(5) 0.5032(3) 1.1144(3) 0.0431(9) Uani d . 1
H H3A 0.1024 0.4801 1.1830 0.052 Uiso calc R 1
C C4 0.2352(5) 0.4403(3) 1.0356(3) 0.0401(8) Uani d . 1
H H4A 0.2345 0.3749 1.0511 0.048 Uiso calc R 1
C C5 0.3145(4) 0.4766(2) 0.9334(3) 0.0282(7) Uani d . 1
C C6 0.3988(4) 0.4166(2) 0.8423(3) 0.0269(6) Uani d . 1
C C7 0.4030(5) 0.3175(2) 0.8446(3) 0.0374(8) Uani d . 1
H H7A 0.3535 0.2841 0.9083 0.045 Uiso calc R 1
C C8 0.4813(5) 0.2692(2) 0.7519(4) 0.0428(9) Uani d . 1
H H8A 0.4853 0.2027 0.7525 0.051 Uiso calc R 1
C C9 0.5534(5) 0.3196(3) 0.6583(4) 0.0422(9) Uani d . 1
H H9A 0.6056 0.2880 0.5944 0.051 Uiso calc R 1
C C10 0.5469(5) 0.4182(2) 0.6612(3) 0.0382(8) Uani d . 1
H H10A 0.5960 0.4525 0.5980 0.046 Uiso calc R 1
C C11 0.1443(4) 0.5593(2) 0.5813(3) 0.0313(7) Uani d . 1
N N4 0.3625(4) 0.37243(19) 0.3484(3) 0.0338(6) Uani d . 1
N N5 0.0438(4) 0.2456(2) 0.6877(3) 0.0350(7) Uani d . 1

loop_
_atom_site_aniso_label
_atom_site_aniso_U_11
_atom_site_aniso_U_22
_atom_site_aniso_U_33
_atom_site_aniso_U_12
_atom_site_aniso_U_13
_atom_site_aniso_U_23
Cu1 0.0284(2) 0.0192(2) 0.0318(2) 0.00216(15) 0.00388(15) 0.00332(14)
Cu2 0.0269(2) 0.01838(19) 0.02610(19) -0.00175(14) 0.00628(14) -0.00388(13)
N1 0.0273(14) 0.0282(14) 0.0262(13) -0.0015(11) 0.0030(10) -0.0018(10)
N2 0.0318(15) 0.0206(13) 0.0292(13) -0.0009(11) 0.0045(11) -0.0020(10)
N3 0.0315(15) 0.0267(14) 0.0383(15) 0.0014(12) -0.0078(12) -0.0078(11)
C12 0.0302(17) 0.0217(15) 0.0329(16) -0.0012(13) 0.0062(13) -0.0025(12)
C13 0.0328(18) 0.0245(16) 0.0308(16) 0.0033(13) 0.0085(13) 0.0019(13)
C1 0.0350(19) 0.0338(19) 0.0380(18) 0.0014(15) 0.0076(14) -0.0052(14)
C2 0.0316(19) 0.058(2) 0.0308(17) 0.0021(17) 0.0095(14) -0.0071(16)
C3 0.037(2) 0.062(3) 0.0303(18) -0.0030(18) 0.0115(15) 0.0063(16)
C4 0.041(2) 0.042(2) 0.0374(19) -0.0071(16) 0.0013(15) 0.0112(15)
C5 0.0250(16) 0.0316(17) 0.0281(16) -0.0021(13) -0.0007(12) -0.0004(12)
C6 0.0262(16) 0.0259(16) 0.0286(15) -0.0036(12) -0.0019(12) 0.0006(12)
C7 0.045(2) 0.0251(18) 0.0423(19) -0.0033(15) 0.0011(16) 0.0067(14)
C8 0.055(2) 0.0163(16) 0.057(2) 0.0014(15) -0.0017(18) -0.0020(15)
C9 0.051(2) 0.0264(18) 0.049(2) 0.0051(16) 0.0104(17) -0.0089(15)
C10 0.048(2) 0.0252(17) 0.0418(19) -0.0012(15) 0.0150(16) -0.0041(14)
C11 0.0291(17) 0.0346(18) 0.0302(16) -0.0008(14) 0.0058(13) -0.0047(13)
N4 0.0359(16) 0.0244(14) 0.0411(16) -0.0030(12) 0.0109(13) -0.0021(11)
N5 0.0423(17) 0.0266(15) 0.0361(15) 0.0041(12) 0.0131(12) 0.0059(11)

loop_
_atom_type_symbol
_atom_type_description
_atom_type_scat_dispersion_real
_atom_type_scat_dispersion_imag
_atom_type_scat_source
C C 0.0033 0.0016 'International Tables Vol C Tables 4.2.6.8 and 6.1.1.4'
H H 0.0000 0.0000 'International Tables Vol C Tables 4.2.6.8 and 6.1.1.4'
N N 0.0061 0.0033 'International Tables Vol C Tables 4.2.6.8 and 6.1.1.4'
O O 0.0106 0.0060 'International Tables Vol C Tables 4.2.6.8 and 6.1.1.4'
Cu Cu 0.3201 1.2651 'International Tables Vol C Tables 4.2.6.8 and 6.1.1.4'

loop_
_geom_angle_atom_site_label_1
_geom_angle_atom_site_label_2
_geom_angle_atom_site_label_3
_geom_angle_site_symmetry_1
_geom_angle_site_symmetry_3
_geom_angle
_geom_angle_publ_flag
C13 Cu1 C12 . . 107.62(13) no
C13 Cu1 C11 . 3_566 109.73(14) no
C12 Cu1 C11 . 3_566 111.61(13) no
C13 Cu1 C11 . . 118.70(13) no
C12 Cu1 C11 . . 102.58(13) no
C11 Cu1 C11 3_566 . 106.44(11) no
C13 Cu1 Cu1 . 3_566 133.18(10) no
C12 Cu1 Cu1 . 3_566 119.19(9) no
C11 Cu1 Cu1 3_566 3_566 54.18(9) no
C11 Cu1 Cu1 . 3_566 52.25(10) no
N4 Cu2 N5 3_666 2_556 92.00(11) no
N4 Cu2 N2 3_666 . 90.89(11) no
N5 Cu2 N2 2_556 . 163.61(12) no
N4 Cu2 N1 3_666 . 158.12(12) no
N5 Cu2 N1 2_556 . 92.08(11) no
N2 Cu2 N1 . . 79.50(10) no
N4 Cu2 N3 3_666 . 104.58(12) no
N5 Cu2 N3 2_556 . 106.79(12) no
N2 Cu2 N3 . . 88.05(11) no
N1 Cu2 N3 . . 94.78(11) no
Cu1 C11 Cu1 3_566 . 73.56(11) no
C1 N1 C5 . . 119.2(3) no
C1 N1 Cu2 . . 125.7(2) no
C5 N1 Cu2 . . 115.1(2) no
C10 N2 C6 . . 118.9(3) no
C10 N2 Cu2 . . 125.3(2) no
C6 N2 Cu2 . . 115.8(2) no
C11 N3 Cu2 . . 155.8(3) no
N4 C12 Cu1 . . 171.4(3) no
N5 C13 Cu1 . . 164.3(3) no
N1 C1 C2 . . 122.0(3) no
N1 C1 H1A . . 119.0 no
C2 C1 H1A . . 119.0 no
C3 C2 C1 . . 119.0(3) no
C3 C2 H2A . . 120.5 no
C1 C2 H2A . . 120.5 no
C2 C3 C4 . . 119.7(3) no
C2 C3 H3A . . 120.2 no
C4 C3 H3A . . 120.2 no
C5 C4 C3 . . 118.9(3) no
C5 C4 H4A . . 120.5 no
C3 C4 H4A . . 120.5 no
N1 C5 C4 . . 121.1(3) no
N1 C5 C6 . . 115.2(3) no
C4 C5 C6 . . 123.6(3) no
N2 C6 C7 . . 121.0(3) no
N2 C6 C5 . . 114.4(3) no
C7 C6 C5 . . 124.7(3) no
C8 C7 C6 . . 119.3(3) no
C8 C7 H7A . . 120.3 no
C6 C7 H7A . . 120.3 no
C9 C8 C7 . . 119.6(3) no
C9 C8 H8A . . 120.2 no
C7 C8 H8A . . 120.2 no
C8 C9 C10 . . 118.6(3) no
C8 C9 H9A . . 120.7 no
C10 C9 H9A . . 120.7 no
N2 C10 C9 . . 122.6(3) no
N2 C10 H10A . . 118.7 no
C9 C10 H10A . . 118.7 no
N3 C11 Cu1 . 3_566 144.0(3) no
N3 C11 Cu1 . . 142.2(3) no
C12 N4 Cu2 . 3_666 164.9(3) no
C13 N5 Cu2 . 2_546 168.8(3) no

loop_
_geom_bond_atom_site_label_1
_geom_bond_atom_site_label_2
_geom_bond_site_symmetry_2
_geom_bond_distance
_geom_bond_publ_flag
Cu1 C11 3_566 2.094(4) no
Cu1 C11 . 2.147(3) no
Cu1 C12 . 1.977(3) no
Cu1 C13 . 1.956(3) no
Cu1 Cu1 3_566 2.5398(8) no
Cu2 N1 . 2.047(3) no
Cu2 N2 . 2.028(3) no
Cu2 N3 . 2.183(3) no
Cu2 N4 3_666 1.967(3) no
Cu2 N5 2_556 1.972(3) no
N1 C1 . 1.343(4) no
N1 C5 . 1.344(4) no
N2 C10 . 1.335(4) no
N2 C6 . 1.357(4) no
N3 C11 . 1.131(4) no
C12 N4 . 1.143(4) no
C13 N5 . 1.142(4) no
C1 C2 . 1.380(5) no
C1 H1A . 0.9300 no
C2 C3 . 1.359(6) no
C2 H2A . 0.9300 no
C3 C4 . 1.387(5) no
C3 H3A . 0.9300 no
C4 C5 . 1.385(5) no
C4 H4A . 0.9300 no
C5 C6 . 1.473(4) no
C6 C7 . 1.385(5) no
C7 C8 . 1.375(5) no
C7 H7A . 0.9300 no
C8 C9 . 1.373(5) no
C8 H8A . 0.9300 no
C9 C10 . 1.379(5) no
C9 H9A . 0.9300 no
C10 H10A . 0.9300 no
C11 Cu1 3_566 2.094(4) no
N4 Cu2 3_666 1.967(3) no
N5 Cu2 2_546 1.972(3) no

loop_
_geom_torsion_atom_site_label_1
_geom_torsion_atom_site_label_2
_geom_torsion_atom_site_label_3
_geom_torsion_atom_site_label_4
_geom_torsion_site_symmetry_1
_geom_torsion_site_symmetry_4
_geom_torsion
N4 Cu2 N1 C1 3_666 . 115.0(4)
N5 Cu2 N1 C1 2_556 . 14.4(3)
N2 Cu2 N1 C1 . . -179.7(3)
N3 Cu2 N1 C1 . . -92.6(3)
N4 Cu2 N1 C5 3_666 . -64.5(4)
N5 Cu2 N1 C5 2_556 . -165.1(2)
N2 Cu2 N1 C5 . . 0.7(2)
N3 Cu2 N1 C5 . . 87.8(2)
N4 Cu2 N2 C10 3_666 . -23.5(3)
N5 Cu2 N2 C10 2_556 . -123.7(4)
N1 Cu2 N2 C10 . . 176.3(3)
N3 Cu2 N2 C10 . . 81.0(3)
N4 Cu2 N2 C6 3_666 . 160.3(2)
N5 Cu2 N2 C6 2_556 . 60.2(5)
N1 Cu2 N2 C6 . . 0.1(2)
N3 Cu2 N2 C6 . . -95.1(2)
N4 Cu2 N3 C11 3_666 . 110.5(7)
N5 Cu2 N3 C11 2_556 . -152.8(7)
N2 Cu2 N3 C11 . . 20.1(7)
N1 Cu2 N3 C11 . . -59.2(7)
C12 Cu1 C13 N5 . . -24.5(12)
C11 Cu1 C13 N5 3_566 . 97.1(12)
C11 Cu1 C13 N5 . . -140.2(12)
Cu1 Cu1 C13 N5 3_566 . 156.1(11)
C5 N1 C1 C2 . . -0.1(5)
Cu2 N1 C1 C2 . . -179.6(3)
N1 C1 C2 C3 . . 1.2(6)
C1 C2 C3 C4 . . -0.8(6)
C2 C3 C4 C5 . . -0.6(6)
C1 N1 C5 C4 . . -1.4(5)
Cu2 N1 C5 C4 . . 178.2(3)
C1 N1 C5 C6 . . 179.1(3)
Cu2 N1 C5 C6 . . -1.4(4)
C3 C4 C5 N1 . . 1.7(5)
C3 C4 C5 C6 . . -178.8(3)
C10 N2 C6 C7 . . 1.7(5)
Cu2 N2 C6 C7 . . 178.2(3)
C10 N2 C6 C5 . . -177.3(3)
Cu2 N2 C6 C5 . . -0.8(3)
N1 C5 C6 N2 . . 1.4(4)
C4 C5 C6 N2 . . -178.1(3)
N1 C5 C6 C7 . . -177.5(3)
C4 C5 C6 C7 . . 3.0(5)
N2 C6 C7 C8 . . -1.1(5)
C5 C6 C7 C8 . . 177.8(3)
C6 C7 C8 C9 . . -0.2(6)
C7 C8 C9 C10 . . 0.8(6)
C6 N2 C10 C9 . . -1.1(6)
Cu2 N2 C10 C9 . . -177.1(3)
C8 C9 C10 N2 . . -0.2(6)
Cu2 N3 C11 Cu1 . 3_566 160.3(4)
Cu2 N3 C11 Cu1 . . -28.0(10)
C13 Cu1 C11 N3 . . 60.8(5)
C12 Cu1 C11 N3 . . -57.6(5)
C11 Cu1 C11 N3 3_566 . -175.0(5)
Cu1 Cu1 C11 N3 3_566 . -175.0(5)
C13 Cu1 C11 Cu1 . 3_566 -124.25(13)
C12 Cu1 C11 Cu1 . 3_566 117.34(12)
C11 Cu1 C11 Cu1 3_566 3_566 0.0
Cu1 C13 N5 Cu2 . 2_546 -16(3)
